data_4311554
loop_
_publ_author_name
'Steve Laborda'
'Rodolphe Cl\'erac'
'Christopher E. Anson'
'Annie K. Powell'

_publ_section_title
;
 Intra and Intermolecular Magnetic Interactions in a Series of Dinuclear
 Cu(II)/hxta Complexes {H5hxta
 =N,N'-(2-hydroxy-1,3-xylylene)-bis-(N-carboxymethylglycine)}: Correlation
 of Magnetic Properties with Geometry
;
_journal_name_full 'Inorganic Chemistry'
_journal_page_first 5931
_journal_page_last 5943
_journal_paper_doi 10.1021/ic035333m
_journal_volume 43
_journal_year 2004
_chemical_formula_sum 'C17 H30 Cu2 N2 O16'
_chemical_formula_weight 645.51
_chemical_name_systematic
; 
 {2-bis(carboxymethyl)aminomethyl-6-(carboxymethyl)
(hydroxycarbonylmethyl)aminomethyl-4-methoxyphenoxy}
diaquodicopper(II) tetrahydrate
 
;
_space_group_IT_number 14
_symmetry_cell_setting monoclinic
_symmetry_space_group_name_Hall '-P 2ybc'
_symmetry_space_group_name_H-M 'P 1 21/c 1'
_atom_sites_solution_hydrogens geom
_atom_sites_solution_primary direct
_atom_sites_solution_secondary difmap
_audit_creation_method SHELXL-97
_cell_angle_alpha 90.00
_cell_angle_beta 108.893(8)
_cell_angle_gamma 90.00
_cell_formula_units_Z 4
_cell_length_a 13.6420(9)
_cell_length_b 11.8818(8)
_cell_length_c 15.8709(11)
_cell_measurement_reflns_used 8000
_cell_measurement_temperature 200(2)
_cell_measurement_theta_max 23.85
_cell_measurement_theta_min 2.23
_cell_volume 2433.9(3)
_computing_cell_refinement 'IPDS 2.92 (Stoe & Cie GmbH, 1999)'
_computing_data_collection 'IPDS 2.92 (Stoe & Cie GmbH, 1999)'
_computing_data_reduction 'IPDS 2.92 (Stoe & Cie GmbH, 1999)'
_computing_molecular_graphics 'SHELXTL 5.1 (Bruker AXS Inc., 1997)'
_computing_publication_material 'SHELXTL 5.1 (Bruker AXS Inc., 1997)'
_computing_structure_refinement 'SHELXTL 5.1 (Bruker AXS Inc., 1997)'
_computing_structure_solution 'SHELXTL 5.1 (Bruker AXS Inc., 1997)'
_diffrn_ambient_temperature 200(2)
_diffrn_detector_area_resol_mean 6.667
_diffrn_measured_fraction_theta_full 1.000
_diffrn_measured_fraction_theta_max 0.991
_diffrn_measurement_device_type 'Stoe IPDS'
_diffrn_measurement_method 'area detector'
_diffrn_radiation_monochromator graphite
_diffrn_radiation_source 'fine-focus sealed tube'
_diffrn_radiation_type MoK\a
_diffrn_radiation_wavelength 0.71073
_diffrn_reflns_av_R_equivalents 0.0717
_diffrn_reflns_av_sigmaI/netI 0.0571
_diffrn_reflns_limit_h_max 16
_diffrn_reflns_limit_h_min -16
_diffrn_reflns_limit_k_max 14
_diffrn_reflns_limit_k_min -14
_diffrn_reflns_limit_l_max 19
_diffrn_reflns_limit_l_min -19
_diffrn_reflns_number 15710
_diffrn_reflns_theta_full 25.00
_diffrn_reflns_theta_max 26.14
_diffrn_reflns_theta_min 2.19
_exptl_absorpt_coefficient_mu 1.830
_exptl_crystal_colour green
_exptl_crystal_density_diffrn 1.762
_exptl_crystal_density_method 'not measured'
_exptl_crystal_description plate
_exptl_crystal_F_000 1328
_exptl_crystal_size_max 0.45
_exptl_crystal_size_mid 0.30
_exptl_crystal_size_min 0.10
_refine_diff_density_max 1.283
_refine_diff_density_min -0.504
_refine_diff_density_rms 0.127
_refine_ls_extinction_method none
_refine_ls_goodness_of_fit_ref 0.901
_refine_ls_hydrogen_treatment mixed
_refine_ls_matrix_type full
_refine_ls_number_parameters 387
_refine_ls_number_reflns 4815
_refine_ls_number_restraints 0
_refine_ls_restrained_S_all 0.901
_refine_ls_R_factor_all 0.0605
_refine_ls_R_factor_gt 0.0473
_refine_ls_shift/su_max 0.000
_refine_ls_shift/su_mean 0.000
_refine_ls_structure_factor_coef Fsqd
_refine_ls_weighting_details 'calc w=1/[\s^2^(Fo^2^)+(0.0867P)^2^+0.0000P] where P=(Fo^2^+2Fc^2^)/3'
_refine_ls_weighting_scheme calc
_refine_ls_wR_factor_gt 0.1153
_refine_ls_wR_factor_ref 0.1199
_reflns_number_gt 3547
_reflns_number_total 4815
_reflns_threshold_expression >2sigma(I)
_cod_data_source_file ic035333msi20031118_073501_01.cif
_cod_data_source_block laborda1
_cod_database_code 4311554

loop_
_symmetry_equiv_pos_as_xyz
'x, y, z'
'-x, y+1/2, -z+1/2'
'-x, -y, -z'
'x, -y-1/2, z-1/2'

loop_
_atom_site_label
_atom_site_type_symbol
_atom_site_fract_x
_atom_site_fract_y
_atom_site_fract_z
_atom_site_U_iso_or_equiv
_atom_site_adp_type
_atom_site_occupancy
_atom_site_symmetry_multiplicity
_atom_site_calc_flag
_atom_site_refinement_flags
_atom_site_disorder_assembly
_atom_site_disorder_group
Cu1 Cu 0.31579(3) 0.52963(4) 0.28846(3) 0.02762(14) Uani 1 1 d . . .
Cu2 Cu 0.36630(3) 0.63252(4) 0.08518(3) 0.02637(14) Uani 1 1 d . . .
O1 O 0.29215(19) 0.5342(2) 0.16305(16) 0.0265(5) Uani 1 1 d . . .
C1 C 0.2317(3) 0.4553(3) 0.1090(2) 0.0254(7) Uani 1 1 d . . .
C2 C 0.2443(3) 0.3416(3) 0.1295(2) 0.0266(7) Uani 1 1 d . . .
C3 C 0.1845(3) 0.2620(3) 0.0697(2) 0.0303(8) Uani 1 1 d . . .
H3 H 0.1929 0.1841 0.0837 0.036 Uiso 1 1 calc R . .
C4 C 0.1130(3) 0.2969(3) -0.0098(2) 0.0293(8) Uani 1 1 d . . .
C5 C 0.0995(3) 0.4105(3) -0.0296(2) 0.0282(8) Uani 1 1 d . . .
H5 H 0.0499 0.4340 -0.0840 0.034 Uiso 1 1 calc R . .
C6 C 0.1581(3) 0.4907(3) 0.0294(2) 0.0258(7) Uani 1 1 d . . .
C7 C 0.3232(3) 0.3057(3) 0.2156(2) 0.0299(8) Uani 1 1 d . . .
H7A H 0.3932 0.3280 0.2159 0.036 Uiso 1 1 calc R . .
H7B H 0.3219 0.2227 0.2211 0.036 Uiso 1 1 calc R . .
N1 N 0.3006(2) 0.3595(2) 0.2932(2) 0.0263(6) Uani 1 1 d . . .
C8 C 0.3789(3) 0.3302(3) 0.3796(2) 0.0289(8) Uani 1 1 d . . .
H8A H 0.4484 0.3253 0.3726 0.035 Uiso 1 1 calc R . .
H8B H 0.3623 0.2561 0.4002 0.035 Uiso 1 1 calc R . .
C9 C 0.3788(3) 0.4207(3) 0.4475(3) 0.0316(8) Uani 1 1 d . . .
O2 O 0.3523(2) 0.5195(2) 0.41727(17) 0.0332(6) Uani 1 1 d . . .
O3 O 0.4052(2) 0.3946(2) 0.52713(17) 0.0399(7) Uani 1 1 d . . .
C10 C 0.1969(3) 0.3255(3) 0.2939(3) 0.0308(8) Uani 1 1 d . . .
H101 H 0.1996 0.3132 0.3563 0.037 Uiso 1 1 calc R . .
H102 H 0.1782 0.2530 0.2619 0.037 Uiso 1 1 calc R . .
C11 C 0.1130(3) 0.4109(3) 0.2515(2) 0.0313(8) Uani 1 1 d . . .
O4 O 0.1323(2) 0.5115(2) 0.2545(2) 0.0363(6) Uani 1 1 d . . .
O5 O 0.0195(2) 0.3734(3) 0.2174(2) 0.0420(7) Uani 1 1 d . . .
H51 H 0.010(5) 0.301(6) 0.215(4) 0.070(19) Uiso 1 1 d . . .
C12 C 0.1446(3) 0.6131(3) 0.0097(2) 0.0266(7) Uani 1 1 d . . .
H12A H 0.1381 0.6530 0.0624 0.032 Uiso 1 1 calc R . .
H12B H 0.0798 0.6254 -0.0404 0.032 Uiso 1 1 calc R . .
N2 N 0.2342(2) 0.6616(3) -0.01383(19) 0.0250(6) Uani 1 1 d . . .
C13 C 0.2244(3) 0.7860(3) -0.0195(3) 0.0312(8) Uani 1 1 d . . .
H13A H 0.1508 0.8070 -0.0478 0.037 Uiso 1 1 calc R . .
H13B H 0.2643 0.8159 -0.0567 0.037 Uiso 1 1 calc R . .
C14 C 0.2649(3) 0.8364(3) 0.0733(3) 0.0331(8) Uani 1 1 d . . .
O6 O 0.3398(2) 0.7812(2) 0.13016(17) 0.0325(6) Uani 1 1 d . . .
O7 O 0.2302(2) 0.9251(3) 0.0890(2) 0.0457(7) Uani 1 1 d . . .
C15 C 0.2443(3) 0.6064(3) -0.0944(2) 0.0282(7) Uani 1 1 d . . .
H15A H 0.2641 0.6631 -0.1316 0.034 Uiso 1 1 calc R . .
H15B H 0.1766 0.5740 -0.1298 0.034 Uiso 1 1 calc R . .
C16 C 0.3251(3) 0.5140(3) -0.0695(3) 0.0297(8) Uani 1 1 d . . .
O8 O 0.38711(19) 0.5104(2) 0.00967(17) 0.0300(5) Uani 1 1 d . . .
O9 O 0.3295(2) 0.4482(2) -0.12951(18) 0.0356(6) Uani 1 1 d . . .
O10 O 0.0513(2) 0.2252(2) -0.07327(18) 0.0364(6) Uani 1 1 d . . .
C17 C 0.0468(4) 0.1114(3) -0.0481(3) 0.0434(10) Uani 1 1 d . . .
H17A H 0.1162 0.0781 -0.0319 0.065 Uiso 1 1 calc R . .
H17B H -0.0004 0.0695 -0.0981 0.065 Uiso 1 1 calc R . .
H173 H 0.0216 0.1078 0.0031 0.065 Uiso 1 1 calc R . .
O11 O 0.5317(3) 0.4938(3) 0.3168(2) 0.0398(7) Uani 1 1 d . . .
H112 H 0.555(6) 0.519(7) 0.353(5) 0.07(3) Uiso 1 1 d . . .
H112 H 0.578(5) 0.448(6) 0.321(4) 0.067(19) Uiso 1 1 d . . .
O12 O 0.3409(3) 0.6948(3) 0.2928(2) 0.0361(7) Uani 1 1 d . . .
H121 H 0.387(4) 0.714(5) 0.324(4) 0.045(17) Uiso 1 1 d . . .
H122 H 0.338(4) 0.722(5) 0.248(4) 0.060(18) Uiso 1 1 d . . .
O13 O 0.5050(2) 0.6183(3) 0.1713(2) 0.0316(6) Uani 1 1 d . . .
H131 H 0.547(4) 0.598(4) 0.152(4) 0.044(15) Uiso 1 1 d . . .
H132 H 0.502(4) 0.578(5) 0.205(4) 0.039(15) Uiso 1 1 d . . .
O14 O -0.0001(3) 0.1611(3) 0.1977(3) 0.0457(8) Uani 1 1 d . . .
H141 H -0.031(5) 0.130(5) 0.212(4) 0.043(18) Uiso 1 1 d . . .
H142 H 0.047(5) 0.122(5) 0.198(4) 0.059(19) Uiso 1 1 d . . .
O15 O 0.1715(3) 1.0451(3) 0.2116(3) 0.0448(8) Uani 1 1 d . . .
H151 H 0.191(4) 1.012(5) 0.180(4) 0.052(17) Uiso 1 1 d . . .
H152 H 0.220(5) 1.045(5) 0.250(4) 0.053(18) Uiso 1 1 d . . .
O16 O 0.5105(3) 0.1998(4) 0.5782(3) 0.0656(12) Uani 1 1 d . . .
H161 H 0.487(5) 0.151(6) 0.563(4) 0.06(2) Uiso 1 1 d . . .
H162 H 0.471(6) 0.247(8) 0.561(6) 0.10(3) Uiso 1 1 d . . .

loop_
_atom_site_aniso_label
_atom_site_aniso_U_11
_atom_site_aniso_U_22
_atom_site_aniso_U_33
_atom_site_aniso_U_23
_atom_site_aniso_U_13
_atom_site_aniso_U_12
Cu1 0.0380(3) 0.0214(2) 0.0239(2) -0.00099(17) 0.01070(18) -0.00065(17)
Cu2 0.0293(2) 0.0242(2) 0.0247(2) -0.00080(17) 0.00755(17) -0.00121(17)
O1 0.0356(13) 0.0221(13) 0.0214(12) 0.0001(10) 0.0086(10) -0.0064(10)
C1 0.0262(16) 0.0263(18) 0.0258(17) -0.0026(14) 0.0112(14) -0.0052(13)
C2 0.0321(18) 0.0251(18) 0.0238(17) -0.0030(14) 0.0107(14) 0.0012(14)
C3 0.039(2) 0.0226(18) 0.0304(19) -0.0005(15) 0.0135(15) -0.0005(15)
C4 0.0353(18) 0.0265(18) 0.0260(17) -0.0017(15) 0.0098(14) -0.0049(15)
C5 0.0323(18) 0.0286(19) 0.0235(17) 0.0015(15) 0.0086(14) -0.0005(14)
C6 0.0256(17) 0.0280(18) 0.0244(17) 0.0005(14) 0.0089(14) -0.0018(14)
C7 0.0383(19) 0.0249(18) 0.0266(18) -0.0040(15) 0.0109(15) 0.0043(15)
N1 0.0323(15) 0.0210(15) 0.0247(15) 0.0011(12) 0.0080(12) 0.0028(12)
C8 0.0324(18) 0.0296(19) 0.0230(17) 0.0001(15) 0.0065(14) 0.0041(15)
C9 0.0322(18) 0.031(2) 0.030(2) -0.0022(17) 0.0076(15) 0.0022(15)
O2 0.0492(16) 0.0243(13) 0.0274(13) -0.0010(11) 0.0140(12) 0.0034(11)
O3 0.0611(18) 0.0332(15) 0.0214(13) 0.0009(12) 0.0078(12) 0.0061(13)
C10 0.0335(18) 0.0250(19) 0.033(2) 0.0051(16) 0.0096(15) -0.0009(15)
C11 0.0339(19) 0.034(2) 0.0288(19) 0.0031(16) 0.0143(15) 0.0014(16)
O4 0.0406(15) 0.0268(14) 0.0450(16) 0.0028(12) 0.0187(13) 0.0027(11)
O5 0.0352(15) 0.0340(17) 0.0528(19) 0.0058(14) 0.0088(13) 0.0005(13)
C12 0.0277(17) 0.0249(18) 0.0277(17) -0.0005(15) 0.0096(14) -0.0006(14)
N2 0.0281(14) 0.0251(15) 0.0217(14) 0.0020(12) 0.0079(11) 0.0013(11)
C13 0.040(2) 0.0218(18) 0.0317(19) 0.0023(15) 0.0114(16) -0.0001(15)
C14 0.040(2) 0.0246(19) 0.037(2) 0.0003(16) 0.0149(17) -0.0038(15)
O6 0.0417(14) 0.0261(13) 0.0287(13) -0.0032(11) 0.0101(11) -0.0017(11)
O7 0.0616(19) 0.0297(15) 0.0448(17) -0.0060(14) 0.0159(14) 0.0108(14)
C15 0.0359(19) 0.0269(18) 0.0218(16) -0.0019(15) 0.0092(14) -0.0010(15)
C16 0.0314(18) 0.0276(19) 0.0320(19) 0.0033(16) 0.0129(15) -0.0020(15)
O8 0.0318(13) 0.0301(14) 0.0271(13) -0.0016(11) 0.0083(10) 0.0022(10)
O9 0.0399(14) 0.0367(16) 0.0305(14) -0.0095(12) 0.0119(11) 0.0043(12)
O10 0.0470(15) 0.0255(14) 0.0304(14) -0.0024(11) 0.0038(12) -0.0090(11)
C17 0.062(3) 0.026(2) 0.036(2) -0.0009(18) 0.0073(19) -0.0128(19)
O11 0.0467(18) 0.0424(18) 0.0259(16) -0.0006(14) 0.0057(13) 0.0078(15)
O12 0.052(2) 0.0255(15) 0.0282(15) -0.0034(13) 0.0098(14) -0.0070(13)
O13 0.0312(14) 0.0352(16) 0.0294(14) 0.0012(13) 0.0110(12) -0.0005(12)
O14 0.0417(19) 0.0344(18) 0.059(2) 0.0064(16) 0.0141(16) -0.0058(16)
O15 0.049(2) 0.050(2) 0.0329(17) -0.0020(15) 0.0098(16) 0.0081(15)
O16 0.062(2) 0.0301(19) 0.075(3) -0.0118(19) -0.0182(19) 0.0020(18)

loop_
_atom_type_symbol
_atom_type_description
_atom_type_scat_dispersion_real
_atom_type_scat_dispersion_imag
_atom_type_scat_source
C C 0.0033 0.0016 'International Tables Vol C Tables 4.2.6.8 and 6.1.1.4'
H H 0.0000 0.0000 'International Tables Vol C Tables 4.2.6.8 and 6.1.1.4'
N N 0.0061 0.0033 'International Tables Vol C Tables 4.2.6.8 and 6.1.1.4'
O O 0.0106 0.0060 'International Tables Vol C Tables 4.2.6.8 and 6.1.1.4'
Cu Cu 0.3201 1.2651 'International Tables Vol C Tables 4.2.6.8 and 6.1.1.4'

loop_
_geom_angle_atom_site_label_1
_geom_angle_atom_site_label_2
_geom_angle_atom_site_label_3
_geom_angle
_geom_angle_site_symmetry_1
_geom_angle_site_symmetry_3
_geom_angle_publ_flag
O1 Cu1 O2 174.79(11) . . ?
O1 Cu1 O12 88.70(13) . . ?
O2 Cu1 O12 92.41(13) . . ?
O1 Cu1 N1 94.68(11) . . ?
O2 Cu1 N1 83.93(11) . . ?
O12 Cu1 N1 175.27(14) . . ?
O1 Cu1 O4 87.49(10) . . ?
O2 Cu1 O4 97.15(11) . . ?
O12 Cu1 O4 104.62(12) . . ?
N1 Cu1 O4 78.88(11) . . ?
O1 Cu1 O11 89.20(10) . . ?
O2 Cu1 O11 85.73(11) . . ?
O12 Cu1 O11 89.11(13) . . ?
N1 Cu1 O11 87.63(11) . . ?
O4 Cu1 O11 165.79(11) . . ?
O13 Cu2 O8 93.69(12) . . ?
O13 Cu2 O6 94.23(12) . . ?
O8 Cu2 O6 163.60(11) . . ?
O13 Cu2 N2 171.25(14) . . ?
O8 Cu2 N2 85.39(11) . . ?
O6 Cu2 N2 84.61(11) . . ?
O13 Cu2 O1 94.58(12) . . ?
O8 Cu2 O1 97.83(10) . . ?
O6 Cu2 O1 95.83(10) . . ?
N2 Cu2 O1 94.17(11) . . ?
C1 O1 Cu1 120.1(2) . . ?
C1 O1 Cu2 108.2(2) . . ?
Cu1 O1 Cu2 130.90(12) . . ?
O1 C1 C2 121.5(3) . . ?
O1 C1 C6 118.3(3) . . ?
C2 C1 C6 120.1(3) . . ?
C1 C2 C3 119.9(3) . . ?
C1 C2 C7 119.2(3) . . ?
C3 C2 C7 120.9(3) . . ?
C4 C3 C2 120.0(3) . . ?
C4 C3 H3 120.0 . . ?
C2 C3 H3 120.0 . . ?
O10 C4 C3 124.4(3) . . ?
O10 C4 C5 115.6(3) . . ?
C3 C4 C5 120.0(3) . . ?
C4 C5 C6 120.6(3) . . ?
C4 C5 H5 119.7 . . ?
C6 C5 H5 119.7 . . ?
C5 C6 C1 119.3(3) . . ?
C5 C6 C12 121.5(3) . . ?
C1 C6 C12 119.2(3) . . ?
C2 C7 N1 110.3(3) . . ?
C2 C7 H7A 109.6 . . ?
N1 C7 H7A 109.6 . . ?
C2 C7 H7B 109.6 . . ?
N1 C7 H7B 109.6 . . ?
H7A C7 H7B 108.1 . . ?
C10 N1 C8 109.6(3) . . ?
C10 N1 C7 110.0(3) . . ?
C8 N1 C7 112.3(3) . . ?
C10 N1 Cu1 112.4(2) . . ?
C8 N1 Cu1 102.5(2) . . ?
C7 N1 Cu1 109.9(2) . . ?
N1 C8 C9 108.9(3) . . ?
N1 C8 H8A 109.9 . . ?
C9 C8 H8A 109.9 . . ?
N1 C8 H8B 109.9 . . ?
C9 C8 H8B 109.9 . . ?
H8A C8 H8B 108.3 . . ?
O3 C9 O2 124.7(4) . . ?
O3 C9 C8 118.7(3) . . ?
O2 C9 C8 116.6(3) . . ?
C9 O2 Cu1 113.4(2) . . ?
N1 C10 C11 113.7(3) . . ?
N1 C10 H101 108.8 . . ?
C11 C10 H101 108.8 . . ?
N1 C10 H102 108.8 . . ?
C11 C10 H102 108.8 . . ?
H101 C10 H102 107.7 . . ?
O4 C11 O5 121.6(4) . . ?
O4 C11 C10 121.1(3) . . ?
O5 C11 C10 117.1(3) . . ?
C11 O4 Cu1 107.1(2) . . ?
C11 O5 H51 119(4) . . ?
C6 C12 N2 111.8(3) . . ?
C6 C12 H12A 109.3 . . ?
N2 C12 H12A 109.3 . . ?
C6 C12 H12B 109.3 . . ?
N2 C12 H12B 109.3 . . ?
H12A C12 H12B 107.9 . . ?
C15 N2 C13 114.9(3) . . ?
C15 N2 C12 110.8(3) . . ?
C13 N2 C12 109.4(3) . . ?
C15 N2 Cu2 106.8(2) . . ?
C13 N2 Cu2 105.1(2) . . ?
C12 N2 Cu2 109.7(2) . . ?
N2 C13 C14 109.7(3) . . ?
N2 C13 H13A 109.7 . . ?
C14 C13 H13A 109.7 . . ?
N2 C13 H13B 109.7 . . ?
C14 C13 H13B 109.7 . . ?
H13A C13 H13B 108.2 . . ?
O7 C14 O6 124.4(4) . . ?
O7 C14 C13 119.9(4) . . ?
O6 C14 C13 115.6(3) . . ?
C14 O6 Cu2 113.1(2) . . ?
N2 C15 C16 111.0(3) . . ?
N2 C15 H15A 109.4 . . ?
C16 C15 H15A 109.4 . . ?
N2 C15 H15B 109.4 . . ?
C16 C15 H15B 109.4 . . ?
H15A C15 H15B 108.0 . . ?
O9 C16 O8 123.6(3) . . ?
O9 C16 C15 117.7(3) . . ?
O8 C16 C15 118.6(3) . . ?
C16 O8 Cu2 113.5(2) . . ?
C4 O10 C17 117.1(3) . . ?
O10 C17 H17A 109.5 . . ?
O10 C17 H17B 109.5 . . ?
H17A C17 H17B 109.5 . . ?
O10 C17 H173 109.5 . . ?
H17A C17 H173 109.5 . . ?
H17B C17 H173 109.5 . . ?
Cu1 O11 H112 105(7) . . ?
Cu1 O11 H112 147(5) . . ?
H112 O11 H112 95(7) . . ?
Cu1 O12 H121 117(5) . . ?
Cu1 O12 H122 115(5) . . ?
H121 O12 H122 107(6) . . ?
Cu2 O13 H131 115(4) . . ?
Cu2 O13 H132 107(4) . . ?
H131 O13 H132 108(5) . . ?
H141 O14 H142 106(7) . . ?
H151 O15 H152 98(6) . . ?
H161 O16 H162 108(8) . . ?

loop_
_geom_bond_atom_site_label_1
_geom_bond_atom_site_label_2
_geom_bond_distance
_geom_bond_site_symmetry_2
_geom_bond_publ_flag
Cu1 O1 1.911(2) . ?
Cu1 O2 1.945(3) . ?
Cu1 O12 1.989(3) . ?
Cu1 N1 2.036(3) . ?
Cu1 O4 2.393(3) . ?
Cu1 O11 2.864(3) . ?
Cu2 O13 1.950(3) . ?
Cu2 O8 1.960(3) . ?
Cu2 O6 1.982(3) . ?
Cu2 N2 2.001(3) . ?
Cu2 O1 2.174(2) . ?
O1 C1 1.355(4) . ?
C1 C2 1.387(5) . ?
C1 C6 1.401(5) . ?
C2 C3 1.399(5) . ?
C2 C7 1.501(5) . ?
C3 C4 1.385(5) . ?
C3 H3 0.9500 . ?
C4 O10 1.378(5) . ?
C4 C5 1.385(5) . ?
C5 C6 1.392(5) . ?
C5 H5 0.9500 . ?
C6 C12 1.487(5) . ?
C7 N1 1.506(5) . ?
C7 H7A 0.9900 . ?
C7 H7B 0.9900 . ?
N1 C10 1.475(5) . ?
N1 C8 1.482(4) . ?
C8 C9 1.524(5) . ?
C8 H8A 0.9900 . ?
C8 H8B 0.9900 . ?
C9 O3 1.236(5) . ?
C9 O2 1.275(5) . ?
C10 C11 1.515(5) . ?
C10 H101 0.9900 . ?
C10 H102 0.9900 . ?
C11 O4 1.221(5) . ?
C11 O5 1.293(5) . ?
O5 H51 0.87(7) . ?
C12 N2 1.504(4) . ?
C12 H12A 0.9900 . ?
C12 H12B 0.9900 . ?
N2 C15 1.482(5) . ?
N2 C13 1.484(5) . ?
C13 C14 1.518(5) . ?
C13 H13A 0.9900 . ?
C13 H13B 0.9900 . ?
C14 O7 1.215(5) . ?
C14 O6 1.300(5) . ?
C15 C16 1.515(5) . ?
C15 H15A 0.9900 . ?
C15 H15B 0.9900 . ?
C16 O9 1.248(5) . ?
C16 O8 1.268(5) . ?
O10 C17 1.417(5) . ?
C17 H17A 0.9800 . ?
C17 H17B 0.9800 . ?
C17 H173 0.9800 . ?
O11 H112 0.64(8) . ?
O11 H112 0.82(7) . ?
O12 H121 0.70(6) . ?
O12 H122 0.77(7) . ?
O13 H131 0.77(6) . ?
O13 H132 0.73(6) . ?
O14 H141 0.65(6) . ?
O14 H142 0.79(7) . ?
O15 H151 0.75(7) . ?
O15 H152 0.74(6) . ?
O16 H161 0.67(7) . ?
O16 H162 0.77(9) . ?

loop_
_geom_hbond_atom_site_label_D
_geom_hbond_atom_site_label_H
_geom_hbond_atom_site_label_A
_geom_hbond_distance_DH
_geom_hbond_distance_HA
_geom_hbond_distance_DA
_geom_hbond_angle_DHA
_geom_hbond_site_symmetry_A
O5 H51 O14 0.87(7) 1.69(7) 2.546(5) 171(6) .
O11 H112 O3 0.64(8) 2.07(8) 2.693(5) 166(9) 3_666
O11 H112 O7 0.82(7) 2.55(7) 3.210(5) 138(6) 2_645
O12 H121 O16 0.70(6) 2.00(6) 2.680(5) 163(6) 3_666
O12 H122 O6 0.77(7) 2.00(7) 2.774(4) 174(6) .
O13 H131 O9 0.77(6) 1.91(6) 2.670(4) 168(5) 3_665
O13 H132 O11 0.73(6) 1.96(6) 2.667(5) 162(5) .
O14 H141 O4 0.65(6) 2.16(6) 2.806(5) 172(7) 2_545
O14 H142 O15 0.79(7) 1.88(7) 2.664(6) 172(6) 1_545
O15 H151 O7 0.75(7) 1.98(7) 2.733(5) 175(6) .
O15 H152 O9 0.74(6) 2.01(6) 2.737(5) 167(6) 4_576
O16 H161 O8 0.67(7) 2.35(7) 3.012(5) 173(7) 4_566
O16 H162 O3 0.77(9) 1.96(9) 2.707(5) 164(8) .
